data_7043387
loop_
_publ_author_name
'Biancalana, Lorenzo'
'Batchelor, Lucinda K.'
'De Palo, Alice'
'Zacchini, Stefano'
'Pampaloni, Guido'
'Dyson, Paul J.'
'Marchetti, Fabio'

_publ_section_title
;
 A general strategy to add diversity to ruthenium arene complexes with
 bioactive organic compounds via a coordinated
 (4-hydroxyphenyl)diphenylphosphine ligand
;
_journal_name_full 'Dalton Trans.'
_journal_paper_doi 10.1039/C7DT02062G
_journal_year 2017
_chemical_formula_sum 'C30 H37 Cl2 O3 P Ru S'
_chemical_formula_weight 680.59
_space_group_crystal_system triclinic
_space_group_IT_number 1
_space_group_name_Hall 'P 1'
_space_group_name_H-M_alt 'P 1'
_symmetry_space_group_name_Hall 'P 1'
_symmetry_space_group_name_H-M 'P 1'
_atom_sites_solution_hydrogens mixed
_audit_creation_method SHELXL-2014/7
_audit_update_record
;
2017-04-26 deposited with the CCDC.
2017-06-09 downloaded from the CCDC.
;
_cell_angle_alpha 102.780(2)
_cell_angle_beta 97.314(2)
_cell_angle_gamma 107.4730(10)
_cell_formula_units_Z 1
_cell_length_a 8.1267(3)
_cell_length_b 9.0933(3)
_cell_length_c 11.0788(7)
_cell_measurement_reflns_used 9918
_cell_measurement_temperature 100(2)
_cell_measurement_theta_max 29.3095
_cell_measurement_theta_min 2.4415
_cell_volume 744.89(6)
_computing_cell_refinement 'APEX3 (Bruker AXS, 2015)'
_computing_data_collection 'APEX3 (Bruker AXS, 2015)'
_computing_data_reduction 'SAINT (Bruker AXS, 2015)'
_computing_molecular_graphics 'ORTEPIII (Johnson, 1996)'
_computing_publication_material 'XCIF 2014/2 (Bruker AXS, 2014)'
_computing_structure_refinement 'SHELXL-2014/7 (Sheldrick, 2014)'
_computing_structure_solution 'SHELXT (Sheldrick, 2015)'
_diffrn_ambient_temperature 100(2)
_diffrn_measured_fraction_theta_full 0.999
_diffrn_measured_fraction_theta_max 0.994
_diffrn_measurement_device_type 'CCD area detector'
_diffrn_measurement_method 'phi and omega scans'
_diffrn_radiation_type MoK\a
_diffrn_radiation_wavelength 0.71073
_diffrn_reflns_av_R_equivalents 0.0300
_diffrn_reflns_av_unetI/netI 0.0443
_diffrn_reflns_Laue_measured_fraction_full 0.999
_diffrn_reflns_Laue_measured_fraction_max 0.994
_diffrn_reflns_limit_h_max 10
_diffrn_reflns_limit_h_min -10
_diffrn_reflns_limit_k_max 11
_diffrn_reflns_limit_k_min -11
_diffrn_reflns_limit_l_max 14
_diffrn_reflns_limit_l_min -14
_diffrn_reflns_number 12584
_diffrn_reflns_point_group_measured_fraction_full 0.990
_diffrn_reflns_point_group_measured_fraction_max 0.982
_diffrn_reflns_theta_full 25.242
_diffrn_reflns_theta_max 26.999
_diffrn_reflns_theta_min 1.927
_diffrn_source 'fine-focus sealed tube'
_exptl_absorpt_coefficient_mu 0.860
_exptl_absorpt_correction_T_max 0.7459
_exptl_absorpt_correction_T_min 0.5637
_exptl_absorpt_correction_type empirical
_exptl_absorpt_process_details
; 
 Data were corrected for Lorentz polarization and absorption
 effects (empirical absorption correction SADABS).
 R(int) =  0.1203 (selected reflections only, before parameter refinement)
 R(int) =  0.0538 (selected reflections only, after parameter refinement)
;
_exptl_crystal_colour orange
_exptl_crystal_density_diffrn 1.517
_exptl_crystal_description plate
_exptl_crystal_F_000 350
_exptl_crystal_size_max 0.180
_exptl_crystal_size_mid 0.150
_exptl_crystal_size_min 0.110
_refine_diff_density_max 1.146
_refine_diff_density_min -0.506
_refine_diff_density_rms 0.080
_refine_ls_abs_structure_details
;
 Flack x determined using 3085 quotients [(I+)-(I-)]/[(I+)+(I-)]
 (Parsons, Flack and Wagner, Acta Cryst. B69 (2013) 249-259).
;
_refine_ls_abs_structure_Flack -0.003(9)
_refine_ls_extinction_method none
_refine_ls_goodness_of_fit_ref 1.049
_refine_ls_hydrogen_treatment mixed
_refine_ls_matrix_type full
_refine_ls_number_parameters 352
_refine_ls_number_reflns 6398
_refine_ls_number_restraints 6
_refine_ls_restrained_S_all 1.049
_refine_ls_R_factor_all 0.0254
_refine_ls_R_factor_gt 0.0250
_refine_ls_shift/su_max 0.001
_refine_ls_shift/su_mean 0.000
_refine_ls_structure_factor_coef Fsqd
_refine_ls_weighting_details 'w=1/[\s^2^(Fo^2^)+(0.0358P)^2^+0.0371P] where P=(Fo^2^+2Fc^2^)/3'
_refine_ls_weighting_scheme calc
_refine_ls_wR_factor_gt 0.0638
_refine_ls_wR_factor_ref 0.0640
_reflns_Friedel_coverage 0.975
_reflns_Friedel_fraction_full 0.981
_reflns_Friedel_fraction_max 0.969
_reflns_number_gt 6332
_reflns_number_total 6398
_reflns_threshold_expression 'I > 2\s(I)'
_cod_data_source_file c7dt02062g2.cif
_cod_data_source_block 1
_cod_database_code 7043387
_shelx_shelxl_version_number 2014/7
_shelx_space_group_comment
;
The symmetry employed for this shelxl refinement is uniquely defined
by the following loop, which should always be used as a source of
symmetry information in preference to the above space-group names.
They are only intended as comments.
;
_shelx_estimated_absorpt_t_min 0.861
_shelx_estimated_absorpt_t_max 0.911

loop_
_space_group_symop_operation_xyz
'x, y, z'

loop_
_atom_site_label
_atom_site_type_symbol
_atom_site_fract_x
_atom_site_fract_y
_atom_site_fract_z
_atom_site_U_iso_or_equiv
_atom_site_adp_type
_atom_site_occupancy
_atom_site_site_symmetry_order
_atom_site_calc_flag
_atom_site_refinement_flags_posn
_atom_site_refinement_flags_adp
Ru1 Ru 0.24579(2) 0.37959(2) 0.64601(2) 0.01034(8) Uani 1 1 d . .
Cl1 Cl 0.33749(12) 0.64140(11) 0.60938(9) 0.01869(19) Uani 1 1 d . .
Cl2 Cl 0.00950(12) 0.44552(12) 0.72995(9) 0.01735(19) Uani 1 1 d . .
C1 C 0.2897(5) 0.1442(4) 0.6273(4) 0.0153(7) Uani 1 1 d . .
C2 C 0.2413(5) 0.1931(5) 0.7440(4) 0.0150(7) Uani 1 1 d . .
H2 H 0.1420 0.1237 0.7642 0.018 Uiso 1 1 calc R U
C3 C 0.3394(5) 0.3446(5) 0.8315(4) 0.0158(7) Uani 1 1 d . .
H3 H 0.3069 0.3720 0.9107 0.019 Uiso 1 1 calc R U
C4 C 0.4826(5) 0.4547(5) 0.8044(4) 0.0143(7) Uani 1 1 d . .
C5 C 0.5248(5) 0.4083(5) 0.6822(4) 0.0154(7) Uani 1 1 d . .
H5 H 0.6158 0.4824 0.6581 0.019 Uiso 1 1 calc R U
C6 C 0.4335(5) 0.2551(5) 0.5976(4) 0.0148(7) Uani 1 1 d . .
H6 H 0.4686 0.2257 0.5198 0.018 Uiso 1 1 calc R U
C7 C 0.1959(5) -0.0204(5) 0.5408(4) 0.0203(8) Uani 1 1 d . .
H7A H 0.2465 -0.0331 0.4650 0.030 Uiso 1 1 calc R U
H7B H 0.2092 -0.1001 0.5844 0.030 Uiso 1 1 calc R U
H7C H 0.0704 -0.0358 0.5161 0.030 Uiso 1 1 calc R U
C8 C 0.5830(5) 0.6192(5) 0.8905(4) 0.0166(8) Uani 1 1 d . .
H8 H 0.6139 0.6942 0.8365 0.020 Uiso 1 1 calc R U
C9 C 0.4789(6) 0.6830(5) 0.9823(4) 0.0256(9) Uani 1 1 d . .
H9A H 0.5518 0.7904 1.0354 0.038 Uiso 1 1 calc R U
H9B H 0.3719 0.6884 0.9343 0.038 Uiso 1 1 calc R U
H9C H 0.4462 0.6110 1.0360 0.038 Uiso 1 1 calc R U
C10 C 0.7560(6) 0.6190(6) 0.9649(5) 0.0269(10) Uani 1 1 d . .
H10A H 0.8215 0.7265 1.0211 0.040 Uiso 1 1 calc R U
H10B H 0.7293 0.5422 1.0154 0.040 Uiso 1 1 calc R U
H10C H 0.8275 0.5882 0.9056 0.040 Uiso 1 1 calc R U
P1 P 0.05277(12) 0.29328(11) 0.44676(9) 0.01131(19) Uani 1 1 d . .
O104 O 0.4011(4) 0.0824(4) 0.0295(3) 0.0299(7) Uani 1 1 d D .
H104 H 0.337(8) 0.005(6) -0.036(4) 0.045 Uiso 1 1 d D U
C101 C 0.1525(5) 0.2199(4) 0.3181(3) 0.0124(7) Uani 1 1 d . .
C102 C 0.3166(5) 0.3195(5) 0.3087(4) 0.0155(7) Uani 1 1 d . .
H102 H 0.3732 0.4199 0.3702 0.019 Uiso 1 1 calc R U
C103 C 0.3976(5) 0.2741(5) 0.2113(4) 0.0181(8) Uani 1 1 d . .
H103 H 0.5075 0.3443 0.2051 0.022 Uiso 1 1 calc R U
C104 C 0.3178(5) 0.1249(5) 0.1222(4) 0.0189(8) Uani 1 1 d . .
C105 C 0.1593(5) 0.0215(5) 0.1333(4) 0.0175(8) Uani 1 1 d . .
H105 H 0.1074 -0.0820 0.0752 0.021 Uiso 1 1 calc R U
C106 C 0.0758(5) 0.0696(5) 0.2303(4) 0.0159(7) Uani 1 1 d . .
H106 H -0.0341 -0.0008 0.2363 0.019 Uiso 1 1 calc R U
C107 C -0.0266(5) 0.4439(5) 0.3963(3) 0.0141(7) Uani 1 1 d . .
C108 C 0.0419(5) 0.5213(5) 0.3095(4) 0.0181(8) Uani 1 1 d . .
H108 H 0.1342 0.4975 0.2737 0.022 Uiso 1 1 calc R U
C109 C -0.0250(5) 0.6340(5) 0.2749(4) 0.0194(8) Uani 1 1 d . .
H109 H 0.0209 0.6857 0.2147 0.023 Uiso 1 1 calc R U
C110 C -0.1584(5) 0.6708(5) 0.3281(4) 0.0210(8) Uani 1 1 d . .
H110 H -0.2032 0.7481 0.3047 0.025 Uiso 1 1 calc R U
C111 C -0.2259(5) 0.5948(5) 0.4150(4) 0.0189(8) Uani 1 1 d . .
H111 H -0.3166 0.6204 0.4519 0.023 Uiso 1 1 calc R U
C112 C -0.1617(5) 0.4810(5) 0.4485(4) 0.0173(7) Uani 1 1 d . .
H112 H -0.2099 0.4280 0.5073 0.021 Uiso 1 1 calc R U
C113 C -0.1564(5) 0.1325(4) 0.4281(4) 0.0130(7) Uani 1 1 d . .
C114 C -0.2868(5) 0.0831(5) 0.3175(4) 0.0158(8) Uani 1 1 d . .
H114 H -0.2682 0.1357 0.2527 0.019 Uiso 1 1 calc R U
C115 C -0.4429(5) -0.0419(5) 0.3021(4) 0.0180(8) Uani 1 1 d . .
H115 H -0.5298 -0.0753 0.2264 0.022 Uiso 1 1 calc R U
C116 C -0.4731(5) -0.1189(5) 0.3971(4) 0.0189(8) Uani 1 1 d . .
H116 H -0.5791 -0.2058 0.3860 0.023 Uiso 1 1 calc R U
C117 C -0.3458(5) -0.0666(5) 0.5085(4) 0.0170(7) Uani 1 1 d . .
H117 H -0.3664 -0.1170 0.5743 0.020 Uiso 1 1 calc R U
C118 C -0.1895(5) 0.0581(4) 0.5247(4) 0.0153(7) Uani 1 1 d . .
H118 H -0.1045 0.0932 0.6016 0.018 Uiso 1 1 calc R U
S1 S 0.79778(13) 0.04724(12) 0.91664(10) 0.0192(2) Uani 1 1 d . .
O201 O 0.8939(4) -0.0220(4) 0.8235(3) 0.0238(6) Uani 1 1 d . .
C201 C 0.9337(6) 0.2519(5) 0.9910(4) 0.0243(9) Uani 1 1 d . .
H20A H 0.8759 0.3015 1.0525 0.036 Uiso 1 1 calc R U
H20B H 1.0482 0.2555 1.0346 0.036 Uiso 1 1 calc R U
H20C H 0.9512 0.3104 0.9267 0.036 Uiso 1 1 calc R U
C202 C 0.6308(6) 0.0886(6) 0.8239(4) 0.0252(9) Uani 1 1 d . .
H20D H 0.5631 0.1342 0.8792 0.038 Uiso 1 1 calc R U
H20E H 0.6854 0.1653 0.7787 0.038 Uiso 1 1 calc R U
H20F H 0.5518 -0.0110 0.7627 0.038 Uiso 1 1 calc R U
O301 O 0.1668(4) 0.8525(4) 0.8412(3) 0.0280(7) Uani 1 1 d D .
H302 H 0.132(8) 0.761(4) 0.795(5) 0.042 Uiso 1 1 d D U
H301 H 0.065(4) 0.842(8) 0.847(6) 0.042 Uiso 1 1 d D U

loop_
_atom_site_aniso_label
_atom_site_aniso_U_11
_atom_site_aniso_U_22
_atom_site_aniso_U_33
_atom_site_aniso_U_23
_atom_site_aniso_U_13
_atom_site_aniso_U_12
Ru1 0.01054(12) 0.00999(12) 0.01084(12) 0.00283(9) 0.00262(8) 0.00383(9)
Cl1 0.0188(4) 0.0134(4) 0.0218(5) 0.0077(4) 0.0000(4) 0.0023(4)
Cl2 0.0182(4) 0.0214(5) 0.0168(4) 0.0052(4) 0.0070(3) 0.0116(4)
C1 0.0151(17) 0.0155(18) 0.0165(17) 0.0039(14) -0.0005(14) 0.0089(14)
C2 0.0122(16) 0.0175(18) 0.0178(18) 0.0085(15) 0.0027(14) 0.0059(14)
C3 0.0168(17) 0.0185(19) 0.0146(17) 0.0049(15) 0.0020(14) 0.0097(15)
C4 0.0125(17) 0.0152(18) 0.0136(18) 0.0032(15) -0.0002(14) 0.0040(15)
C5 0.0131(16) 0.0163(18) 0.0170(18) 0.0044(15) 0.0008(13) 0.0063(14)
C6 0.0163(18) 0.0169(18) 0.0127(17) 0.0023(15) 0.0041(14) 0.0089(15)
C7 0.0220(19) 0.0150(19) 0.024(2) 0.0028(16) 0.0009(16) 0.0106(16)
C8 0.0151(18) 0.0169(18) 0.0144(18) 0.0024(15) 0.0009(14) 0.0028(15)
C9 0.025(2) 0.022(2) 0.025(2) -0.0023(18) 0.0046(17) 0.0078(18)
C10 0.018(2) 0.028(3) 0.025(2) -0.002(2) -0.0047(17) 0.0055(18)
P1 0.0114(4) 0.0122(4) 0.0117(5) 0.0040(4) 0.0036(3) 0.0050(4)
O104 0.0288(17) 0.0334(18) 0.0257(16) 0.0011(14) 0.0127(13) 0.0101(14)
C101 0.0123(16) 0.0162(18) 0.0127(16) 0.0053(14) 0.0053(13) 0.0086(14)
C102 0.0142(16) 0.0170(18) 0.0132(16) 0.0021(14) 0.0017(13) 0.0043(14)
C103 0.0131(17) 0.0211(19) 0.0189(18) 0.0056(16) 0.0048(14) 0.0035(15)
C104 0.0195(18) 0.023(2) 0.0180(18) 0.0072(16) 0.0065(15) 0.0112(16)
C105 0.0189(18) 0.0174(18) 0.0140(17) -0.0002(15) 0.0019(14) 0.0069(15)
C106 0.0160(17) 0.0195(19) 0.0158(18) 0.0073(15) 0.0048(14) 0.0088(15)
C107 0.0144(17) 0.0157(18) 0.0124(17) 0.0026(14) 0.0005(13) 0.0071(14)
C108 0.0183(18) 0.0190(19) 0.0171(18) 0.0043(15) 0.0051(15) 0.0063(15)
C109 0.022(2) 0.020(2) 0.0159(18) 0.0088(15) 0.0030(15) 0.0051(16)
C110 0.0206(19) 0.0156(19) 0.025(2) 0.0047(16) -0.0029(16) 0.0078(16)
C111 0.0146(18) 0.0180(19) 0.024(2) 0.0043(16) 0.0020(15) 0.0073(16)
C112 0.0159(17) 0.0164(18) 0.0190(18) 0.0041(15) 0.0028(14) 0.0054(15)
C113 0.0124(17) 0.0100(16) 0.0165(18) 0.0024(14) 0.0043(14) 0.0040(14)
C114 0.0164(18) 0.018(2) 0.0166(19) 0.0065(16) 0.0046(15) 0.0086(16)
C115 0.0152(17) 0.0200(19) 0.0178(18) 0.0019(15) -0.0004(14) 0.0085(15)
C116 0.0150(18) 0.0152(18) 0.026(2) 0.0039(16) 0.0068(15) 0.0054(15)
C117 0.0195(18) 0.0158(18) 0.0186(18) 0.0066(15) 0.0098(15) 0.0067(15)
C118 0.0157(17) 0.0163(18) 0.0167(17) 0.0043(15) 0.0056(14) 0.0086(15)
S1 0.0194(4) 0.0208(5) 0.0211(5) 0.0096(4) 0.0076(4) 0.0081(4)
O201 0.0225(14) 0.0255(15) 0.0293(16) 0.0089(13) 0.0113(12) 0.0131(12)
C201 0.029(2) 0.020(2) 0.024(2) 0.0059(17) 0.0044(17) 0.0082(17)
C202 0.0194(19) 0.036(2) 0.025(2) 0.0081(19) 0.0059(17) 0.0153(19)
O301 0.0299(16) 0.0224(15) 0.0288(17) -0.0018(13) 0.0003(13) 0.0134(14)

loop_
_atom_type_symbol
_atom_type_description
_atom_type_scat_dispersion_real
_atom_type_scat_dispersion_imag
_atom_type_scat_source
C C 0.0033 0.0016 'International Tables Vol C Tables 4.2.6.8 and 6.1.1.4'
H H 0.0000 0.0000 'International Tables Vol C Tables 4.2.6.8 and 6.1.1.4'
O O 0.0106 0.0060 'International Tables Vol C Tables 4.2.6.8 and 6.1.1.4'
P P 0.1023 0.0942 'International Tables Vol C Tables 4.2.6.8 and 6.1.1.4'
S S 0.1246 0.1234 'International Tables Vol C Tables 4.2.6.8 and 6.1.1.4'
Cl Cl 0.1484 0.1585 'International Tables Vol C Tables 4.2.6.8 and 6.1.1.4'
Ru Ru -1.2594 0.8363 'International Tables Vol C Tables 4.2.6.8 and 6.1.1.4'

loop_
_geom_angle_atom_site_label_1
_geom_angle_atom_site_label_2
_geom_angle_atom_site_label_3
_geom_angle
C5 Ru1 C2 79.86(14)
C5 Ru1 C6 37.57(14)
C2 Ru1 C6 66.92(14)
C5 Ru1 C3 66.87(14)
C2 Ru1 C3 37.54(14)
C6 Ru1 C3 78.80(14)
C5 Ru1 C1 67.87(14)
C2 Ru1 C1 37.12(14)
C6 Ru1 C1 37.31(15)
C3 Ru1 C1 67.16(14)
C5 Ru1 C4 37.97(14)
C2 Ru1 C4 67.45(14)
C6 Ru1 C4 67.85(14)
C3 Ru1 C4 36.55(14)
C1 Ru1 C4 80.22(13)
C5 Ru1 P1 126.81(10)
C2 Ru1 P1 115.67(10)
C6 Ru1 P1 99.05(10)
C3 Ru1 P1 151.93(11)
C1 Ru1 P1 94.00(9)
C4 Ru1 P1 164.77(10)
C5 Ru1 Cl2 146.19(10)
C2 Ru1 Cl2 94.70(10)
C6 Ru1 Cl2 161.35(11)
C3 Ru1 Cl2 88.46(10)
C1 Ru1 Cl2 124.78(10)
C4 Ru1 Cl2 109.13(11)
P1 Ru1 Cl2 85.77(3)
C5 Ru1 Cl1 86.06(10)
C2 Ru1 Cl1 158.08(10)
C6 Ru1 Cl1 110.51(11)
C3 Ru1 Cl1 121.01(10)
C1 Ru1 Cl1 147.49(10)
C4 Ru1 Cl1 91.16(10)
P1 Ru1 Cl1 86.22(3)
Cl2 Ru1 Cl1 87.69(3)
C2 C1 C6 117.7(3)
C2 C1 C7 120.7(4)
C6 C1 C7 121.5(3)
C2 C1 Ru1 69.8(2)
C6 C1 Ru1 70.0(2)
C7 C1 Ru1 133.3(2)
C1 C2 C3 121.0(4)
C1 C2 Ru1 73.1(2)
C3 C2 Ru1 72.1(2)
C1 C2 H2 119.5
C3 C2 H2 119.5
Ru1 C2 H2 127.5
C4 C3 C2 122.0(4)
C4 C3 Ru1 72.9(2)
C2 C3 Ru1 70.4(2)
C4 C3 H3 119.0
C2 C3 H3 119.0
Ru1 C3 H3 130.5
C3 C4 C5 116.8(4)
C3 C4 C8 123.8(4)
C5 C4 C8 119.2(4)
C3 C4 Ru1 70.6(2)
C5 C4 Ru1 68.2(2)
C8 C4 Ru1 128.3(3)
C6 C5 C4 121.4(4)
C6 C5 Ru1 72.4(2)
C4 C5 Ru1 73.9(2)
C6 C5 H5 119.3
C4 C5 H5 119.3
Ru1 C5 H5 126.3
C5 C6 C1 120.9(3)
C5 C6 Ru1 70.0(2)
C1 C6 Ru1 72.7(2)
C5 C6 H6 119.5
C1 C6 H6 119.5
Ru1 C6 H6 130.4
C1 C7 H7A 109.5
C1 C7 H7B 109.5
H7A C7 H7B 109.5
C1 C7 H7C 109.5
H7A C7 H7C 109.5
H7B C7 H7C 109.5
C4 C8 C9 113.7(3)
C4 C8 C10 109.5(3)
C9 C8 C10 109.8(4)
C4 C8 H8 107.9
C9 C8 H8 107.9
C10 C8 H8 107.9
C8 C9 H9A 109.5
C8 C9 H9B 109.5
H9A C9 H9B 109.5
C8 C9 H9C 109.5
H9A C9 H9C 109.5
H9B C9 H9C 109.5
C8 C10 H10A 109.5
C8 C10 H10B 109.5
H10A C10 H10B 109.5
C8 C10 H10C 109.5
H10A C10 H10C 109.5
H10B C10 H10C 109.5
C101 P1 C113 105.10(17)
C101 P1 C107 104.01(17)
C113 P1 C107 100.78(17)
C101 P1 Ru1 112.46(12)
C113 P1 Ru1 116.28(13)
C107 P1 Ru1 116.62(12)
C104 O104 H104 117(4)
C106 C101 C102 118.4(3)
C106 C101 P1 123.7(3)
C102 C101 P1 117.9(3)
C103 C102 C101 121.1(3)
C103 C102 H102 119.4
C101 C102 H102 119.4
C102 C103 C104 120.0(4)
C102 C103 H103 120.0
C104 C103 H103 120.0
O104 C104 C105 121.4(4)
O104 C104 C103 118.8(4)
C105 C104 C103 119.7(4)
C104 C105 C106 120.0(4)
C104 C105 H105 120.0
C106 C105 H105 120.0
C101 C106 C105 120.6(4)
C101 C106 H106 119.7
C105 C106 H106 119.7
C108 C107 C112 119.2(4)
C108 C107 P1 122.9(3)
C112 C107 P1 117.8(3)
C107 C108 C109 120.0(4)
C107 C108 H108 120.0
C109 C108 H108 120.0
C110 C109 C108 120.3(4)
C110 C109 H109 119.9
C108 C109 H109 119.9
C111 C110 C109 119.8(4)
C111 C110 H110 120.1
C109 C110 H110 120.1
C110 C111 C112 120.2(4)
C110 C111 H111 119.9
C112 C111 H111 119.9
C111 C112 C107 120.5(4)
C111 C112 H112 119.7
C107 C112 H112 119.7
C118 C113 C114 118.9(4)
C118 C113 P1 120.5(3)
C114 C113 P1 120.6(3)
C115 C114 C113 120.4(4)
C115 C114 H114 119.8
C113 C114 H114 119.8
C114 C115 C116 120.4(3)
C114 C115 H115 119.8
C116 C115 H115 119.8
C117 C116 C115 119.1(4)
C117 C116 H116 120.5
C115 C116 H116 120.5
C118 C117 C116 120.9(4)
C118 C117 H117 119.6
C116 C117 H117 119.6
C117 C118 C113 120.2(4)
C117 C118 H118 119.9
C113 C118 H118 119.9
O201 S1 C202 105.41(19)
O201 S1 C201 106.8(2)
C202 S1 C201 96.7(2)
S1 C201 H20A 109.5
S1 C201 H20B 109.5
H20A C201 H20B 109.5
S1 C201 H20C 109.5
H20A C201 H20C 109.5
H20B C201 H20C 109.5
S1 C202 H20D 109.5
S1 C202 H20E 109.5
H20D C202 H20E 109.5
S1 C202 H20F 109.5
H20D C202 H20F 109.5
H20E C202 H20F 109.5
H302 O301 H301 88(6)

loop_
_geom_bond_atom_site_label_1
_geom_bond_atom_site_label_2
_geom_bond_distance
Ru1 C5 2.176(4)
Ru1 C2 2.201(4)
Ru1 C6 2.207(4)
Ru1 C3 2.223(4)
Ru1 C1 2.243(4)
Ru1 C4 2.252(4)
Ru1 P1 2.3584(9)
Ru1 Cl2 2.4106(9)
Ru1 Cl1 2.4139(9)
C1 C2 1.415(5)
C1 C6 1.424(6)
C1 C7 1.495(5)
C2 C3 1.424(5)
C2 H2 0.9500
C3 C4 1.404(6)
C3 H3 0.9500
C4 C5 1.442(6)
C4 C8 1.500(5)
C5 C6 1.412(5)
C5 H5 0.9500
C6 H6 0.9500
C7 H7A 0.9800
C7 H7B 0.9800
C7 H7C 0.9800
C8 C9 1.529(6)
C8 C10 1.537(5)
C8 H8 1.0000
C9 H9A 0.9800
C9 H9B 0.9800
C9 H9C 0.9800
C10 H10A 0.9800
C10 H10B 0.9800
C10 H10C 0.9800
P1 C101 1.825(4)
P1 C113 1.832(4)
P1 C107 1.839(4)
O104 C104 1.349(5)
O104 H104 0.87(3)
C101 C106 1.396(5)
C101 C102 1.400(5)
C102 C103 1.384(5)
C102 H102 0.9500
C103 C104 1.397(6)
C103 H103 0.9500
C104 C105 1.387(6)
C105 C106 1.401(5)
C105 H105 0.9500
C106 H106 0.9500
C107 C108 1.389(6)
C107 C112 1.397(5)
C108 C109 1.396(6)
C108 H108 0.9500
C109 C110 1.389(6)
C109 H109 0.9500
C110 C111 1.381(6)
C110 H110 0.9500
C111 C112 1.388(6)
C111 H111 0.9500
C112 H112 0.9500
C113 C118 1.400(5)
C113 C114 1.402(5)
C114 C115 1.387(6)
C114 H114 0.9500
C115 C116 1.395(6)
C115 H115 0.9500
C116 C117 1.393(6)
C116 H116 0.9500
C117 C118 1.385(5)
C117 H117 0.9500
C118 H118 0.9500
S1 O201 1.511(3)
S1 C202 1.778(4)
S1 C201 1.794(4)
C201 H20A 0.9800
C201 H20B 0.9800
C201 H20C 0.9800
C202 H20D 0.9800
C202 H20E 0.9800
C202 H20F 0.9800
O301 H302 0.81(3)
O301 H301 0.82(3)

loop_
_geom_hbond_atom_site_label_D
_geom_hbond_atom_site_label_H
_geom_hbond_atom_site_label_A
_geom_hbond_distance_DH
_geom_hbond_distance_HA
_geom_hbond_distance_DA
_geom_hbond_angle_DHA
_geom_hbond_site_symmetry_A
O104 H104 O301 0.87(3) 1.79(3) 2.649(5) 168(6) 1_544
O301 H302 Cl2 0.81(3) 2.63(4) 3.404(3) 158(6) .
O301 H302 Cl1 0.81(3) 3.03(6) 3.540(3) 123(5) .
O301 H301 O201 0.82(3) 2.15(5) 2.787(4) 135(6) 1_465

loop_
_geom_torsion_atom_site_label_1
_geom_torsion_atom_site_label_2
_geom_torsion_atom_site_label_3
_geom_torsion_atom_site_label_4
_geom_torsion
C6 C1 C2 C3 -3.4(5)
C7 C1 C2 C3 174.7(3)
Ru1 C1 C2 C3 -56.1(3)
C6 C1 C2 Ru1 52.7(3)
C7 C1 C2 Ru1 -129.2(3)
C1 C2 C3 C4 2.8(5)
Ru1 C2 C3 C4 -53.7(3)
C1 C2 C3 Ru1 56.5(3)
C2 C3 C4 C5 0.9(5)
Ru1 C3 C4 C5 -51.7(3)
C2 C3 C4 C8 176.3(3)
Ru1 C3 C4 C8 123.7(4)
C2 C3 C4 Ru1 52.6(3)
C3 C4 C5 C6 -4.1(5)
C8 C4 C5 C6 -179.7(3)
Ru1 C4 C5 C6 -57.0(3)
C3 C4 C5 Ru1 52.9(3)
C8 C4 C5 Ru1 -122.7(3)
C4 C5 C6 C1 3.6(5)
Ru1 C5 C6 C1 -54.1(3)
C4 C5 C6 Ru1 57.7(3)
C2 C1 C6 C5 0.2(5)
C7 C1 C6 C5 -177.9(3)
Ru1 C1 C6 C5 52.9(3)
C2 C1 C6 Ru1 -52.6(3)
C7 C1 C6 Ru1 129.3(3)
C3 C4 C8 C9 -22.5(5)
C5 C4 C8 C9 152.7(4)
Ru1 C4 C8 C9 68.5(5)
C3 C4 C8 C10 100.7(4)
C5 C4 C8 C10 -84.1(4)
Ru1 C4 C8 C10 -168.2(3)
C113 P1 C101 C106 -1.0(4)
C107 P1 C101 C106 -106.5(3)
Ru1 P1 C101 C106 126.5(3)
C113 P1 C101 C102 -179.9(3)
C107 P1 C101 C102 74.6(3)
Ru1 P1 C101 C102 -52.5(3)
C106 C101 C102 C103 3.1(5)
P1 C101 C102 C103 -177.9(3)
C101 C102 C103 C104 -1.6(6)
C102 C103 C104 O104 -178.8(4)
C102 C103 C104 C105 -1.4(6)
O104 C104 C105 C106 -179.7(4)
C103 C104 C105 C106 2.9(6)
C102 C101 C106 C105 -1.5(5)
P1 C101 C106 C105 179.5(3)
C104 C105 C106 C101 -1.5(6)
C101 P1 C107 C108 -22.6(4)
C113 P1 C107 C108 -131.4(3)
Ru1 P1 C107 C108 101.8(3)
C101 P1 C107 C112 157.5(3)
C113 P1 C107 C112 48.7(3)
Ru1 P1 C107 C112 -78.1(3)
C112 C107 C108 C109 -0.4(6)
P1 C107 C108 C109 179.7(3)
C107 C108 C109 C110 0.8(6)
C108 C109 C110 C111 -0.4(6)
C109 C110 C111 C112 -0.5(6)
C110 C111 C112 C107 0.9(6)
C108 C107 C112 C111 -0.5(6)
P1 C107 C112 C111 179.4(3)
C101 P1 C113 C118 119.8(3)
C107 P1 C113 C118 -132.3(3)
Ru1 P1 C113 C118 -5.2(3)
C101 P1 C113 C114 -60.9(3)
C107 P1 C113 C114 47.0(3)
Ru1 P1 C113 C114 174.0(3)
C118 C113 C114 C115 -2.7(6)
P1 C113 C114 C115 178.0(3)
C113 C114 C115 C116 0.8(6)
C114 C115 C116 C117 1.1(6)
C115 C116 C117 C118 -1.2(6)
C116 C117 C118 C113 -0.7(6)
C114 C113 C118 C117 2.6(5)
P1 C113 C118 C117 -178.1(3)
